data_4075635
loop_
_publ_author_name
'Zhang, Lei'
'Zhang, Shu'
'Xu, Qiang'
'Sun, Jie'
'Chen, Jiabi'

_publ_section_title
;
 Cyclooctatetraene (COT)-Coordinated Diiron Carbene Complexes and Their
 Remarkable Thermolysis Reactions&#x2020;
;
_journal_issue 5
_journal_name_full Organometallics
_journal_page_first 933
_journal_paper_doi 10.1021/om040101w
_journal_volume 24
_journal_year 2005
_chemical_formula_sum 'C26 H19 Fe2 N O5'
_chemical_formula_weight 537.12
_chemical_name_systematic
; 
 ? 
;
_space_group_IT_number 14
_symmetry_cell_setting monoclinic
_symmetry_space_group_name_Hall '-P 2yn'
_symmetry_space_group_name_H-M 'P 1 21/n 1'
_atom_sites_solution_hydrogens geom
_atom_sites_solution_primary direct
_atom_sites_solution_secondary difmap
_audit_creation_method SHELXL-97
_cell_angle_alpha 90.00
_cell_angle_beta 103.787(2)
_cell_angle_gamma 90.00
_cell_formula_units_Z 4
_cell_length_a 7.6928(8)
_cell_length_b 23.428(2)
_cell_length_c 13.1081(13)
_cell_measurement_reflns_used 2206
_cell_measurement_temperature 293(2)
_cell_measurement_theta_max 45.108
_cell_measurement_theta_min 4.725
_cell_volume 2294.4(4)
_computing_cell_refinement 'Bruker SMART'
_computing_data_collection 'Bruker SMART'
_computing_data_reduction 'Bruker SHELXTL'
_computing_molecular_graphics 'Bruker SHELXTL'
_computing_publication_material 'Bruker SHELXTL'
_computing_structure_refinement 'SHELXL-97 (Sheldrick, 1997)'
_computing_structure_solution 'SHELXS-97 (Sheldrick, 1990)'
_diffrn_ambient_temperature 293(2)
_diffrn_measured_fraction_theta_full 0.975
_diffrn_measured_fraction_theta_max 0.975
_diffrn_measurement_device_type 'CCD area detector'
_diffrn_measurement_method 'phi and omega scans'
_diffrn_radiation_monochromator graphite
_diffrn_radiation_source 'fine-focus sealed tube'
_diffrn_radiation_type MoK\a
_diffrn_radiation_wavelength 0.71073
_diffrn_reflns_av_R_equivalents 0.0639
_diffrn_reflns_av_sigmaI/netI 0.0891
_diffrn_reflns_limit_h_max 9
_diffrn_reflns_limit_h_min -9
_diffrn_reflns_limit_k_max 30
_diffrn_reflns_limit_k_min -21
_diffrn_reflns_limit_l_max 16
_diffrn_reflns_limit_l_min -16
_diffrn_reflns_number 13750
_diffrn_reflns_theta_full 27.50
_diffrn_reflns_theta_max 27.50
_diffrn_reflns_theta_min 1.74
_exptl_absorpt_coefficient_mu 1.303
_exptl_absorpt_correction_T_max 1.00000
_exptl_absorpt_correction_T_min 0.54902
_exptl_absorpt_correction_type empirical
_exptl_crystal_density_diffrn 1.555
_exptl_crystal_density_method 'not measured'
_exptl_crystal_F_000 1096
_exptl_crystal_size_max 0.288
_exptl_crystal_size_mid 0.245
_exptl_crystal_size_min 0.047
_refine_diff_density_max 0.434
_refine_diff_density_min -0.257
_refine_diff_density_rms 0.066
_refine_ls_extinction_method none
_refine_ls_goodness_of_fit_ref 0.827
_refine_ls_hydrogen_treatment mixed
_refine_ls_matrix_type full
_refine_ls_number_parameters 383
_refine_ls_number_reflns 5122
_refine_ls_number_restraints 6
_refine_ls_restrained_S_all 0.827
_refine_ls_R_factor_all 0.0811
_refine_ls_R_factor_gt 0.0454
_refine_ls_shift/su_max 0.002
_refine_ls_shift/su_mean 0.000
_refine_ls_structure_factor_coef Fsqd
_refine_ls_weighting_details 'calc w=1/[\s^2^(Fo^2^)+(0.0259P)^2^+0.0000P] where P=(Fo^2^+2Fc^2^)/3'
_refine_ls_weighting_scheme calc
_refine_ls_wR_factor_gt 0.0749
_refine_ls_wR_factor_ref 0.0831
_reflns_number_gt 3081
_reflns_number_total 5122
_reflns_threshold_expression >2sigma(I)
_cod_data_source_file om040101w.cif
_cod_data_source_block compl-10.cif
_cod_depositor_comments
;
The following automatic conversions were performed:

'_symmetry_cell_setting' value 'Monoclinic' changed to 'monoclinic'
according to /home/saulius/struct/CIF-dictionaries/cif_core.dic
dictionary named 'cif_core.dic' version 2.4.1 from 2010-06-29.

Automatic conversion script
Id: cif_fix_values 1715 2011-07-08 13:25:40Z adriana 
;
_cod_original_cell_volume 2294.3(4)
_cod_original_sg_symbol_H-M P2(1)/n
_cod_database_code 4075635

loop_
_symmetry_equiv_pos_as_xyz
'x, y, z'
'-x+1/2, y+1/2, -z+1/2'
'-x, -y, -z'
'x-1/2, -y-1/2, z-1/2'

loop_
_atom_site_label
_atom_site_type_symbol
_atom_site_fract_x
_atom_site_fract_y
_atom_site_fract_z
_atom_site_U_iso_or_equiv
_atom_site_adp_type
_atom_site_occupancy
_atom_site_symmetry_multiplicity
_atom_site_calc_flag
_atom_site_refinement_flags
Fe1 Fe 0.42978(6) 0.878852(19) 0.35289(4) 0.04457(15) Uani 1 1 d .
Fe2 Fe 0.35062(6) 0.770649(18) 0.41180(3) 0.03442(13) Uani 1 1 d .
N1 N 0.3535(3) 0.68571(10) 0.38931(17) 0.0349(6) Uani 1 1 d .
O1 O 0.1745(4) 0.90211(12) 0.4801(2) 0.0922(10) Uani 1 1 d .
O2 O 0.5245(5) 0.99976(12) 0.3541(3) 0.1151(13) Uani 1 1 d .
O3 O 0.1903(3) 0.88182(10) 0.1428(2) 0.0696(8) Uani 1 1 d .
O5 O 0.0131(3) 0.78418(11) 0.25623(19) 0.0665(8) Uani 1 1 d .
O4 O 0.1563(3) 0.77696(11) 0.57928(18) 0.0704(7) Uani 1 1 d .
C1 C 0.4743(4) 0.66715(12) 0.3444(2) 0.0349(7) Uani 1 1 d .
C2 C 0.4935(4) 0.60764(13) 0.3100(2) 0.0359(7) Uani 1 1 d .
C3 C 0.5036(4) 0.59695(16) 0.2078(3) 0.0442(8) Uani 1 1 d .
C4 C 0.5182(5) 0.54254(17) 0.1734(3) 0.0583(10) Uani 1 1 d .
C5 C 0.5241(5) 0.49762(17) 0.2408(3) 0.0601(11) Uani 1 1 d D
C6 C 0.5200(5) 0.50718(16) 0.3433(3) 0.0572(10) Uani 1 1 d .
C7 C 0.5008(5) 0.56166(15) 0.3775(3) 0.0459(8) Uani 1 1 d D
C8 C 0.2761(5) 0.89009(15) 0.4321(3) 0.0626(10) Uani 1 1 d .
C9 C 0.4909(5) 0.95225(18) 0.3512(3) 0.0696(12) Uani 1 1 d .
C10 C 0.2365(4) 0.77416(13) 0.5165(2) 0.0456(8) Uani 1 1 d .
C11 C 0.1471(4) 0.77998(13) 0.3179(3) 0.0425(8) Uani 1 1 d .
C12 C 0.5916(5) 0.80677(16) 0.5228(3) 0.0488(9) Uani 1 1 d .
C13 C 0.6550(5) 0.85379(16) 0.4689(3) 0.0565(10) Uani 1 1 d .
C14 C 0.6896(5) 0.85103(16) 0.3683(3) 0.0551(10) Uani 1 1 d D
C15 C 0.5878(4) 0.81954(14) 0.2863(3) 0.0439(9) Uani 1 1 d .
C16 C 0.4893(4) 0.76642(13) 0.2960(2) 0.0357(7) Uani 1 1 d .
C17 C 0.6015(4) 0.71296(13) 0.3304(3) 0.0377(8) Uani 1 1 d .
C18 C 0.7251(4) 0.72450(16) 0.4400(3) 0.0475(9) Uani 1 1 d D
C19 C 0.6196(4) 0.75003(15) 0.5105(3) 0.0440(9) Uani 1 1 d D
C20 C 0.2213(4) 0.64750(12) 0.4138(2) 0.0354(7) Uani 1 1 d .
C21 C 0.2286(4) 0.63467(14) 0.5175(3) 0.0414(8) Uani 1 1 d .
C22 C 0.1060(5) 0.59695(15) 0.5411(3) 0.0510(10) Uani 1 1 d .
C23 C -0.0236(5) 0.57320(16) 0.4626(4) 0.0586(11) Uani 1 1 d .
C24 C -0.0330(4) 0.58671(17) 0.3602(4) 0.0586(10) Uani 1 1 d D
C25 C 0.0900(4) 0.62381(15) 0.3347(3) 0.0482(9) Uani 1 1 d .
C26 C 0.2804(4) 0.88010(14) 0.2259(3) 0.0482(9) Uani 1 1 d .
H1 H 0.499(3) 0.6283(10) 0.165(2) 0.027(8) Uiso 1 1 d .
H2 H 0.516(4) 0.5349(13) 0.103(2) 0.067(11) Uiso 1 1 d .
H3 H 0.532(4) 0.4607(9) 0.219(2) 0.059(11) Uiso 1 1 d D
H4 H 0.526(4) 0.4765(13) 0.393(2) 0.057(10) Uiso 1 1 d .
H5 H 0.502(4) 0.5689(11) 0.4460(14) 0.042(9) Uiso 1 1 d D
H6 H 0.556(3) 0.8198(11) 0.583(2) 0.040(9) Uiso 1 1 d .
H7 H 0.710(4) 0.8838(12) 0.511(2) 0.051(10) Uiso 1 1 d .
H8 H 0.757(3) 0.8802(10) 0.353(2) 0.052(10) Uiso 1 1 d D
H9 H 0.599(3) 0.8268(11) 0.217(2) 0.042(9) Uiso 1 1 d .
H10 H 0.410(3) 0.7582(11) 0.230(2) 0.034(8) Uiso 1 1 d .
H11 H 0.669(3) 0.7007(11) 0.286(2) 0.030(8) Uiso 1 1 d .
H12 H 0.819(3) 0.7497(11) 0.432(2) 0.036(8) Uiso 1 1 d .
H13 H 0.779(3) 0.6912(8) 0.4692(19) 0.030(8) Uiso 1 1 d D
H14 H 0.591(3) 0.7246(9) 0.5568(17) 0.031(8) Uiso 1 1 d D
H15 H 0.324(4) 0.6516(12) 0.573(2) 0.052(9) Uiso 1 1 d .
H16 H 0.121(4) 0.5842(12) 0.608(2) 0.050(10) Uiso 1 1 d .
H17 H -0.101(4) 0.5457(13) 0.480(2) 0.066(11) Uiso 1 1 d .
H18 H -0.117(3) 0.5699(12) 0.307(2) 0.063(11) Uiso 1 1 d D
H19 H 0.083(4) 0.6346(13) 0.265(2) 0.057(11) Uiso 1 1 d .

loop_
_atom_site_aniso_label
_atom_site_aniso_U_11
_atom_site_aniso_U_22
_atom_site_aniso_U_33
_atom_site_aniso_U_23
_atom_site_aniso_U_13
_atom_site_aniso_U_12
Fe1 0.0511(3) 0.0404(3) 0.0433(3) 0.0019(2) 0.0133(2) -0.0022(2)
Fe2 0.0356(2) 0.0407(3) 0.0283(2) 0.0001(2) 0.01046(19) -0.0022(2)
N1 0.0369(14) 0.0415(16) 0.0271(14) 0.0013(11) 0.0092(12) -0.0013(12)
O1 0.128(3) 0.078(2) 0.093(2) -0.0039(16) 0.069(2) 0.0207(18)
O2 0.150(3) 0.0525(19) 0.142(3) 0.010(2) 0.032(2) -0.026(2)
O3 0.0821(19) 0.0708(18) 0.0487(16) 0.0040(14) 0.0017(15) 0.0157(15)
O5 0.0401(14) 0.097(2) 0.0565(17) 0.0047(14) 0.0003(13) 0.0052(14)
O4 0.0894(19) 0.0836(19) 0.0518(16) -0.0062(14) 0.0438(15) 0.0002(15)
C1 0.0344(17) 0.0409(19) 0.0300(17) 0.0052(14) 0.0088(14) 0.0011(15)
C2 0.0281(16) 0.042(2) 0.0377(19) 0.0024(15) 0.0079(14) 0.0011(14)
C3 0.048(2) 0.048(2) 0.037(2) 0.0039(18) 0.0120(16) 0.0006(18)
C4 0.067(3) 0.066(3) 0.044(2) -0.011(2) 0.019(2) -0.003(2)
C5 0.067(3) 0.045(3) 0.073(3) -0.015(2) 0.025(2) -0.005(2)
C6 0.074(3) 0.040(2) 0.064(3) 0.007(2) 0.031(2) 0.004(2)
C7 0.052(2) 0.049(2) 0.040(2) 0.0057(18) 0.0177(18) 0.0016(18)
C8 0.085(3) 0.052(2) 0.054(2) 0.0012(19) 0.022(2) 0.005(2)
C9 0.081(3) 0.063(3) 0.067(3) 0.006(2) 0.023(2) -0.004(2)
C10 0.057(2) 0.046(2) 0.0344(19) -0.0016(16) 0.0122(17) 0.0011(18)
C11 0.046(2) 0.048(2) 0.041(2) -0.0001(16) 0.0241(17) 0.0005(17)
C12 0.048(2) 0.057(3) 0.034(2) -0.0035(18) -0.0041(18) -0.0041(19)
C13 0.049(2) 0.049(2) 0.063(3) -0.006(2) -0.003(2) -0.0115(19)
C14 0.044(2) 0.047(2) 0.074(3) 0.016(2) 0.014(2) -0.0080(19)
C15 0.047(2) 0.043(2) 0.048(2) 0.0133(18) 0.0232(18) 0.0052(17)
C16 0.0370(17) 0.043(2) 0.0285(17) 0.0032(15) 0.0116(15) 0.0013(16)
C17 0.0377(18) 0.039(2) 0.042(2) 0.0061(15) 0.0198(16) 0.0052(15)
C18 0.0343(19) 0.048(2) 0.057(2) 0.014(2) 0.0058(18) -0.0002(19)
C19 0.042(2) 0.051(2) 0.0335(19) 0.0113(17) -0.0018(16) -0.0055(17)
C20 0.0331(17) 0.0349(18) 0.042(2) 0.0024(15) 0.0168(15) 0.0009(14)
C21 0.0418(19) 0.044(2) 0.041(2) -0.0001(16) 0.0143(17) -0.0026(16)
C22 0.057(2) 0.045(2) 0.061(3) 0.008(2) 0.033(2) 0.0008(19)
C23 0.046(2) 0.045(2) 0.094(3) 0.003(2) 0.037(2) -0.0036(19)
C24 0.034(2) 0.062(3) 0.075(3) -0.013(2) 0.003(2) -0.0062(19)
C25 0.039(2) 0.060(2) 0.045(2) -0.0016(19) 0.0081(18) -0.0010(18)
C26 0.055(2) 0.042(2) 0.051(2) 0.0021(18) 0.0201(19) 0.0122(18)

loop_
_atom_type_symbol
_atom_type_description
_atom_type_scat_dispersion_real
_atom_type_scat_dispersion_imag
_atom_type_scat_source
C C 0.0033 0.0016 'International Tables Vol C Tables 4.2.6.8 and 6.1.1.4'
H H 0.0000 0.0000 'International Tables Vol C Tables 4.2.6.8 and 6.1.1.4'
N N 0.0061 0.0033 'International Tables Vol C Tables 4.2.6.8 and 6.1.1.4'
O O 0.0106 0.0060 'International Tables Vol C Tables 4.2.6.8 and 6.1.1.4'
Fe Fe 0.3463 0.8444 'International Tables Vol C Tables 4.2.6.8 and 6.1.1.4'

loop_
_geom_angle_atom_site_label_1
_geom_angle_atom_site_label_2
_geom_angle_atom_site_label_3
_geom_angle
C8 Fe1 C26 99.96(16)
C8 Fe1 C9 94.50(18)
C26 Fe1 C9 94.93(16)
C8 Fe1 C14 139.12(17)
C26 Fe1 C14 119.31(16)
C9 Fe1 C14 93.07(17)
C8 Fe1 C13 99.69(17)
C26 Fe1 C13 156.65(16)
C9 Fe1 C13 95.97(17)
C14 Fe1 C13 39.51(14)
C8 Fe1 C15 148.33(15)
C26 Fe1 C15 86.16(14)
C9 Fe1 C15 116.07(16)
C14 Fe1 C15 38.08(13)
C13 Fe1 C15 70.50(15)
C8 Fe1 Fe2 75.51(12)
C26 Fe1 Fe2 98.05(11)
C9 Fe1 Fe2 164.79(13)
C14 Fe1 Fe2 87.47(10)
C13 Fe1 Fe2 74.90(11)
C15 Fe1 Fe2 72.87(9)
C11 Fe2 C10 90.76(14)
C11 Fe2 N1 93.41(12)
C10 Fe2 N1 100.46(12)
C11 Fe2 C16 91.24(13)
C10 Fe2 C16 178.00(13)
N1 Fe2 C16 79.53(11)
C11 Fe2 C19 170.67(14)
C10 Fe2 C19 97.00(14)
N1 Fe2 C19 80.13(11)
C16 Fe2 C19 81.02(13)
C11 Fe2 C12 150.59(14)
C10 Fe2 C12 88.04(14)
N1 Fe2 C12 115.70(12)
C16 Fe2 C12 90.16(14)
C19 Fe2 C12 35.65(12)
C11 Fe2 Fe1 84.78(10)
C10 Fe2 Fe1 110.60(10)
N1 Fe2 Fe1 148.90(7)
C16 Fe2 Fe1 69.49(9)
C19 Fe2 Fe1 97.24(9)
C12 Fe2 Fe1 68.28(10)
C1 N1 C20 120.9(3)
C1 N1 Fe2 115.8(2)
C20 N1 Fe2 123.10(19)
N1 C1 C2 126.2(3)
N1 C1 C17 112.2(3)
C2 C1 C17 121.5(3)
C3 C2 C7 118.3(3)
C3 C2 C1 119.8(3)
C7 C2 C1 121.9(3)
C4 C3 C2 121.1(3)
C4 C3 H1 122.2(16)
C2 C3 H1 116.6(16)
C3 C4 C5 119.8(4)
C3 C4 H2 121(2)
C5 C4 H2 119(2)
C4 C5 C6 120.2(4)
C4 C5 H3 121(2)
C6 C5 H3 119(2)
C5 C6 C7 120.1(4)
C5 C6 H4 122.0(19)
C7 C6 H4 117.8(19)
C6 C7 C2 120.4(3)
C6 C7 H5 121.2(18)
C2 C7 H5 118.3(18)
O1 C8 Fe1 174.1(4)
O2 C9 Fe1 176.2(4)
O4 C10 Fe2 176.5(3)
O5 C11 Fe2 177.8(3)
C19 C12 C13 127.0(4)
C19 C12 Fe2 71.53(19)
C13 C12 Fe2 107.0(2)
C19 C12 H6 119.9(17)
C13 C12 H6 111.0(17)
Fe2 C12 H6 107.8(17)
C14 C13 C12 125.5(4)
C14 C13 Fe1 69.0(2)
C12 C13 Fe1 104.5(2)
C14 C13 H7 115(2)
C12 C13 H7 116.4(19)
Fe1 C13 H7 113.5(18)
C15 C14 C13 123.6(3)
C15 C14 Fe1 74.7(2)
C13 C14 Fe1 71.5(2)
C15 C14 H8 118(2)
C13 C14 H8 115(2)
Fe1 C14 H8 109.4(18)
C14 C15 C16 126.1(3)
C14 C15 Fe1 67.2(2)
C16 C15 Fe1 99.1(2)
C14 C15 H9 119.1(17)
C16 C15 H9 113.5(17)
Fe1 C15 H9 117.3(16)
C15 C16 C17 116.8(3)
C15 C16 Fe2 112.9(2)
C17 C16 Fe2 100.23(19)
C15 C16 H10 108.8(16)
C17 C16 H10 107.3(16)
Fe2 C16 H10 110.3(16)
C1 C17 C16 106.6(2)
C1 C17 C18 106.7(3)
C16 C17 C18 108.1(3)
C1 C17 H11 109.8(17)
C16 C17 H11 116.1(17)
C18 C17 H11 109.1(16)
C19 C18 C17 109.9(3)
C19 C18 H12 110.7(17)
C17 C18 H12 108.9(16)
C19 C18 H13 109.8(17)
C17 C18 H13 110.7(16)
H12 C18 H13 107(2)
C12 C19 C18 126.1(3)
C12 C19 Fe2 72.8(2)
C18 C19 Fe2 107.2(2)
C12 C19 H14 119.2(17)
C18 C19 H14 113.7(17)
Fe2 C19 H14 100.9(17)
C25 C20 C21 120.2(3)
C25 C20 N1 120.7(3)
C21 C20 N1 119.1(3)
C22 C21 C20 119.4(3)
C22 C21 H15 121.3(17)
C20 C21 H15 119.3(17)
C23 C22 C21 120.4(4)
C23 C22 H16 119.7(19)
C21 C22 H16 119(2)
C24 C23 C22 120.3(4)
C24 C23 H17 121(2)
C22 C23 H17 119(2)
C23 C24 C25 120.3(4)
C23 C24 H18 120(2)
C25 C24 H18 119(2)
C20 C25 C24 119.5(4)
C20 C25 H19 119(2)
C24 C25 H19 122(2)
O3 C26 Fe1 177.1(3)

loop_
_geom_bond_atom_site_label_1
_geom_bond_atom_site_label_2
_geom_bond_distance
Fe1 C8 1.769(4)
Fe1 C26 1.783(4)
Fe1 C9 1.784(4)
Fe1 C14 2.066(4)
Fe1 C13 2.098(4)
Fe1 C15 2.162(3)
Fe1 Fe2 2.7599(7)
Fe2 C11 1.760(4)
Fe2 C10 1.799(3)
Fe2 N1 2.013(2)
Fe2 C16 2.055(3)
Fe2 C19 2.217(3)
Fe2 C12 2.233(3)
N1 C1 1.288(3)
N1 C20 1.447(3)
O1 C8 1.150(4)
O2 C9 1.141(4)
O3 C26 1.144(3)
O5 C11 1.152(3)
O4 C10 1.142(3)
C1 C2 1.483(4)
C1 C17 1.493(4)
C2 C3 1.383(4)
C2 C7 1.386(4)
C3 C4 1.366(5)
C3 H1 0.92(2)
C4 C5 1.368(5)
C4 H2 0.94(3)
C5 C6 1.371(5)
C5 H3 0.920(17)
C6 C7 1.372(5)
C6 H4 0.96(3)
C7 H5 0.913(16)
C12 C19 1.362(5)
C12 C13 1.454(5)
C12 H6 0.95(3)
C13 C14 1.408(5)
C13 H7 0.93(3)
C14 C15 1.382(5)
C14 H8 0.911(17)
C15 C16 1.478(4)
C15 H9 0.95(3)
C16 C17 1.527(4)
C16 H10 0.95(2)
C17 C18 1.546(4)
C17 H11 0.91(3)
C18 C19 1.493(5)
C18 H12 0.96(3)
C18 H13 0.922(16)
C19 H14 0.914(16)
C20 C25 1.380(4)
C20 C21 1.380(4)
C21 C22 1.380(4)
C21 H15 0.98(3)
C22 C23 1.369(5)
C22 H16 0.91(3)
C23 C24 1.365(5)
C23 H17 0.94(3)
C24 C25 1.383(5)
C24 H18 0.914(17)
C25 H19 0.93(3)

loop_
_geom_torsion_atom_site_label_1
_geom_torsion_atom_site_label_2
_geom_torsion_atom_site_label_3
_geom_torsion_atom_site_label_4
_geom_torsion
C8 Fe1 Fe2 C11 75.67(16)
C26 Fe1 Fe2 C11 -22.60(14)
C9 Fe1 Fe2 C11 125.7(5)
C14 Fe1 Fe2 C11 -141.85(16)
C13 Fe1 Fe2 C11 -179.86(16)
C15 Fe1 Fe2 C11 -106.03(14)
C8 Fe1 Fe2 C10 -13.18(16)
C26 Fe1 Fe2 C10 -111.45(15)
C9 Fe1 Fe2 C10 36.9(5)
C14 Fe1 Fe2 C10 129.30(16)
C13 Fe1 Fe2 C10 91.29(16)
C15 Fe1 Fe2 C10 165.12(15)
C8 Fe1 Fe2 N1 163.64(18)
C26 Fe1 Fe2 N1 65.37(16)
C9 Fe1 Fe2 N1 -146.3(5)
C14 Fe1 Fe2 N1 -53.89(18)
C13 Fe1 Fe2 N1 -91.89(18)
C15 Fe1 Fe2 N1 -18.07(17)
C8 Fe1 Fe2 C16 168.96(15)
C26 Fe1 Fe2 C16 70.69(14)
C9 Fe1 Fe2 C16 -141.0(5)
C14 Fe1 Fe2 C16 -48.57(15)
C13 Fe1 Fe2 C16 -86.57(15)
C15 Fe1 Fe2 C16 -12.75(14)
C8 Fe1 Fe2 C19 -113.48(16)
C26 Fe1 Fe2 C19 148.25(14)
C9 Fe1 Fe2 C19 -63.4(5)
C14 Fe1 Fe2 C19 28.99(16)
C13 Fe1 Fe2 C19 -9.01(16)
C15 Fe1 Fe2 C19 64.81(14)
C8 Fe1 Fe2 C12 -92.28(17)
C26 Fe1 Fe2 C12 169.45(15)
C9 Fe1 Fe2 C12 -42.2(5)
C14 Fe1 Fe2 C12 50.19(17)
C13 Fe1 Fe2 C12 12.19(17)
C15 Fe1 Fe2 C12 86.01(15)
C11 Fe2 N1 C1 110.5(2)
C10 Fe2 N1 C1 -158.1(2)
C16 Fe2 N1 C1 19.9(2)
C19 Fe2 N1 C1 -62.7(2)
C12 Fe2 N1 C1 -65.2(2)
Fe1 Fe2 N1 C1 24.9(3)
C11 Fe2 N1 C20 -64.8(2)
C10 Fe2 N1 C20 26.6(2)
C16 Fe2 N1 C20 -155.4(2)
C19 Fe2 N1 C20 122.0(2)
C12 Fe2 N1 C20 119.5(2)
Fe1 Fe2 N1 C20 -150.35(17)
C20 N1 C1 C2 1.6(4)
Fe2 N1 C1 C2 -173.8(2)
C20 N1 C1 C17 -177.6(2)
Fe2 N1 C1 C17 7.0(3)
N1 C1 C2 C3 127.2(3)
C17 C1 C2 C3 -53.7(4)
N1 C1 C2 C7 -52.4(4)
C17 C1 C2 C7 126.7(3)
C7 C2 C3 C4 0.8(5)
C1 C2 C3 C4 -178.9(3)
C2 C3 C4 C5 -0.4(6)
C3 C4 C5 C6 -1.7(6)
C4 C5 C6 C7 3.4(6)
C5 C6 C7 C2 -2.9(6)
C3 C2 C7 C6 0.9(5)
C1 C2 C7 C6 -179.5(3)
C26 Fe1 C8 O1 -69(4)
C9 Fe1 C8 O1 27(4)
C14 Fe1 C8 O1 127(4)
C13 Fe1 C8 O1 124(4)
C15 Fe1 C8 O1 -168(3)
Fe2 Fe1 C8 O1 -165(4)
C8 Fe1 C9 O2 7(6)
C26 Fe1 C9 O2 108(6)
C14 Fe1 C9 O2 -132(6)
C13 Fe1 C9 O2 -93(6)
C15 Fe1 C9 O2 -164(6)
Fe2 Fe1 C9 O2 -41(7)
C11 Fe2 C10 O4 -4(5)
N1 Fe2 C10 O4 -98(5)
C16 Fe2 C10 O4 173(4)
C19 Fe2 C10 O4 -179(100)
C12 Fe2 C10 O4 147(5)
Fe1 Fe2 C10 O4 81(5)
C10 Fe2 C11 O5 -91(7)
N1 Fe2 C11 O5 9(7)
C16 Fe2 C11 O5 89(7)
C19 Fe2 C11 O5 55(7)
C12 Fe2 C11 O5 -178(100)
Fe1 Fe2 C11 O5 158(7)
C11 Fe2 C12 C19 -167.0(3)
C10 Fe2 C12 C19 104.9(2)
N1 Fe2 C12 C19 4.2(3)
C16 Fe2 C12 C19 -74.2(2)
Fe1 Fe2 C12 C19 -142.0(2)
C11 Fe2 C12 C13 -43.0(4)
C10 Fe2 C12 C13 -131.0(3)
N1 Fe2 C12 C13 128.3(3)
C16 Fe2 C12 C13 49.9(3)
C19 Fe2 C12 C13 124.1(4)
Fe1 Fe2 C12 C13 -17.9(2)
C19 C12 C13 C14 27.9(6)
Fe2 C12 C13 C14 -51.5(4)
C19 C12 C13 Fe1 102.2(4)
Fe2 C12 C13 Fe1 22.8(3)
C8 Fe1 C13 C14 176.8(2)
C26 Fe1 C13 C14 29.8(5)
C9 Fe1 C13 C14 -87.6(2)
C15 Fe1 C13 C14 28.0(2)
Fe2 Fe1 C13 C14 104.8(2)
C8 Fe1 C13 C12 53.9(3)
C26 Fe1 C13 C12 -93.1(5)
C9 Fe1 C13 C12 149.5(3)
C14 Fe1 C13 C12 -122.9(4)
C15 Fe1 C13 C12 -94.9(3)
Fe2 Fe1 C13 C12 -18.1(2)
C12 C13 C14 C15 36.9(6)
Fe1 C13 C14 C15 -56.2(3)
C12 C13 C14 Fe1 93.1(3)
C8 Fe1 C14 C15 129.3(3)
C26 Fe1 C14 C15 -32.8(3)
C9 Fe1 C14 C15 -130.2(2)
C13 Fe1 C14 C15 134.2(3)
Fe2 Fe1 C14 C15 65.06(19)
C8 Fe1 C14 C13 -4.8(3)
C26 Fe1 C14 C13 -166.9(2)
C9 Fe1 C14 C13 95.7(2)
C15 Fe1 C14 C13 -134.2(3)
Fe2 Fe1 C14 C13 -69.1(2)
C13 C14 C15 C16 -29.8(5)
Fe1 C14 C15 C16 -84.5(3)
C13 C14 C15 Fe1 54.8(3)
C8 Fe1 C15 C14 -105.4(3)
C26 Fe1 C15 C14 151.8(2)
C9 Fe1 C15 C14 58.2(3)
C13 Fe1 C15 C14 -28.9(2)
Fe2 Fe1 C15 C14 -108.6(2)
C8 Fe1 C15 C16 20.1(4)
C26 Fe1 C15 C16 -82.7(2)
C9 Fe1 C15 C16 -176.3(2)
C14 Fe1 C15 C16 125.5(3)
C13 Fe1 C15 C16 96.5(2)
Fe2 Fe1 C15 C16 16.92(18)
C14 C15 C16 C17 -71.1(4)
Fe1 C15 C16 C17 -139.4(2)
C14 C15 C16 Fe2 44.4(4)
Fe1 C15 C16 Fe2 -23.9(2)
C11 Fe2 C16 C15 103.5(2)
C10 Fe2 C16 C15 -73(4)
N1 Fe2 C16 C15 -163.2(2)
C19 Fe2 C16 C15 -81.7(2)
C12 Fe2 C16 C15 -47.1(2)
Fe1 Fe2 C16 C15 19.6(2)
C11 Fe2 C16 C17 -131.4(2)
C10 Fe2 C16 C17 52(4)
N1 Fe2 C16 C17 -38.18(18)
C19 Fe2 C16 C17 43.4(2)
C12 Fe2 C16 C17 78.0(2)
Fe1 Fe2 C16 C17 144.6(2)
N1 C1 C17 C16 -41.2(3)
C2 C1 C17 C16 139.6(3)
N1 C1 C17 C18 74.2(3)
C2 C1 C17 C18 -105.1(3)
C15 C16 C17 C1 174.6(3)
Fe2 C16 C17 C1 52.3(3)
C15 C16 C17 C18 60.2(4)
Fe2 C16 C17 C18 -62.1(3)
C1 C17 C18 C19 -66.8(4)
C16 C17 C18 C19 47.5(4)
C13 C12 C19 C18 1.3(5)
Fe2 C12 C19 C18 99.1(3)
C13 C12 C19 Fe2 -97.8(3)
C17 C18 C19 C12 -90.0(4)
C17 C18 C19 Fe2 -9.1(3)
C11 Fe2 C19 C12 137.2(8)
C10 Fe2 C19 C12 -76.7(2)
N1 Fe2 C19 C12 -176.1(2)
C16 Fe2 C19 C12 103.0(2)
Fe1 Fe2 C19 C12 35.2(2)
C11 Fe2 C19 C18 13.9(10)
C10 Fe2 C19 C18 160.0(2)
N1 Fe2 C19 C18 60.5(2)
C16 Fe2 C19 C18 -20.3(2)
C12 Fe2 C19 C18 -123.3(4)
Fe1 Fe2 C19 C18 -88.1(2)
C1 N1 C20 C25 -69.2(4)
Fe2 N1 C20 C25 105.9(3)
C1 N1 C20 C21 110.4(3)
Fe2 N1 C20 C21 -74.5(3)
C25 C20 C21 C22 1.5(5)
N1 C20 C21 C22 -178.1(3)
C20 C21 C22 C23 -1.1(5)
C21 C22 C23 C24 -0.1(6)
C22 C23 C24 C25 1.0(6)
C21 C20 C25 C24 -0.6(5)
N1 C20 C25 C24 178.9(3)
C23 C24 C25 C20 -0.6(5)
C8 Fe1 C26 O3 149(6)
C9 Fe1 C26 O3 54(6)
C14 Fe1 C26 O3 -43(6)
C13 Fe1 C26 O3 -64(6)
C15 Fe1 C26 O3 -62(6)
Fe2 Fe1 C26 O3 -134(6)
